data_7028676
loop_
_publ_author_name
'Fu, Hong-Ru'
'Wang, Fei'
'Zhang, Jian'

_publ_section_title
;
 The photoluminescence and gas sorption properties of three Cd(ii) MOFs
 based on 1,3,5-benzenetribenzoate with -NH2 or -OH groups.
;
_journal_issue 12
_journal_name_full 'Dalton transactions (Cambridge, England : 2003)'
_journal_page_first 4668
_journal_page_last 4673
_journal_paper_doi 10.1039/c3dt52940a
_journal_volume 43
_journal_year 2014
_chemical_formula_moiety 'C54 H32 Cd3 N2 O14'
_chemical_formula_sum 'C54 H32 Cd3 N2 O14'
_chemical_formula_weight 1270.05
_chemical_name_systematic
; 
 ? 
;
_space_group_IT_number 2
_symmetry_cell_setting triclinic
_symmetry_space_group_name_Hall '-P 1'
_symmetry_space_group_name_H-M 'P -1'
_atom_sites_solution_hydrogens geom
_atom_sites_solution_primary direct
_atom_sites_solution_secondary difmap
_audit_creation_method SHELXL-97
_cell_angle_alpha 70.594(4)
_cell_angle_beta 83.472(4)
_cell_angle_gamma 84.978(4)
_cell_formula_units_Z 1
_cell_length_a 9.3028(5)
_cell_length_b 14.9043(7)
_cell_length_c 15.2092(7)
_cell_measurement_reflns_used 7287
_cell_measurement_temperature 293(2)
_cell_measurement_theta_max 74.1977
_cell_measurement_theta_min 3.1455
_cell_volume 1973.29(17)
_computing_cell_refinement 'Bruker FRAMBO'
_computing_data_collection 'Bruker FRAMBO'
_computing_data_reduction 'Bruker SAINT'
_computing_molecular_graphics 'Bruker SHELXTL'
_computing_publication_material 'Bruker SHELXTL'
_computing_structure_refinement 'SHELXL-97 (Sheldrick, 1997)'
_computing_structure_solution 'SHELXS-97 (Sheldrick, 1990)'
_diffrn_ambient_temperature 293(2)
_diffrn_detector_area_resol_mean none
_diffrn_measured_fraction_theta_full 0.967
_diffrn_measured_fraction_theta_max 0.967
_diffrn_measurement_device_type 'Xcalibur, Eos'
_diffrn_measurement_method '\w scans'
_diffrn_radiation_monochromator graphite
_diffrn_radiation_source 'fine-focus sealed tube'
_diffrn_radiation_type CuK\a
_diffrn_radiation_wavelength 1.54178
_diffrn_reflns_av_R_equivalents 0.0460
_diffrn_reflns_av_sigmaI/netI 0.0498
_diffrn_reflns_limit_h_max 11
_diffrn_reflns_limit_h_min -11
_diffrn_reflns_limit_k_max 18
_diffrn_reflns_limit_k_min -17
_diffrn_reflns_limit_l_max 18
_diffrn_reflns_limit_l_min -12
_diffrn_reflns_number 8068
_diffrn_reflns_theta_full 74.36
_diffrn_reflns_theta_max 74.36
_diffrn_reflns_theta_min 3.15
_diffrn_standards_decay_% none
_diffrn_standards_interval_count none
_diffrn_standards_interval_time none
_diffrn_standards_number none
_exptl_absorpt_coefficient_mu 6.780
_exptl_absorpt_correction_T_max 0.322
_exptl_absorpt_correction_T_min 0.258
_exptl_absorpt_correction_type multi-scan
_exptl_crystal_colour COLOURLESS
_exptl_crystal_density_diffrn 1.069
_exptl_crystal_density_method 'not measured'
_exptl_crystal_description BLOCK
_exptl_crystal_F_000 626.0
_exptl_crystal_size_max 0.20
_exptl_crystal_size_mid 0.20
_exptl_crystal_size_min 0.20
_refine_diff_density_max 1.885
_refine_diff_density_min -2.822
_refine_diff_density_rms 0.140
_refine_ls_extinction_method none
_refine_ls_goodness_of_fit_ref 1.063
_refine_ls_hydrogen_treatment constr
_refine_ls_matrix_type full
_refine_ls_number_parameters 331
_refine_ls_number_reflns 7798
_refine_ls_number_restraints 0
_refine_ls_restrained_S_all 1.063
_refine_ls_R_factor_all 0.0515
_refine_ls_R_factor_gt 0.0485
_refine_ls_shift/su_max 0.022
_refine_ls_shift/su_mean 0.002
_refine_ls_structure_factor_coef Fsqd
_refine_ls_weighting_details 'calc w=1/[\s^2^(Fo^2^)+(0.0893P)^2^+0.0000P] where P=(Fo^2^+2Fc^2^)/3'
_refine_ls_weighting_scheme calc
_refine_ls_wR_factor_gt 0.1317
_refine_ls_wR_factor_ref 0.1342
_reflns_number_gt 6790
_reflns_number_total 8068
_reflns_threshold_expression >2sigma(I)
_cod_data_source_file c3dt52940a.txt
_cod_data_source_block 3
_cod_depositor_comments
;
The following automatic conversions were performed:

'_symmetry_cell_setting' value 'Triclinic' changed to 'triclinic'
according to
/usr/data/users/saulius/automatic-downloads/current/RSC/lib/dictionaries/cif_core.dic
dictionary named 'cif_core.dic' version 2.4.2 from
2011-04-26.

'_exptl_absorpt_correction_type' value 'MULTI-SCAN'
changed to 'multi-scan' according to
/usr/data/users/saulius/automatic-downloads/current/RSC/lib/dictionaries/cif_core.dic
dictionary named 'cif_core.dic' version 2.4.2 from
2011-04-26.

'_refine_ls_hydrogen_treatment' value 'CONSTR' changed
to 'constr' according to
/usr/data/users/saulius/automatic-downloads/current/RSC/lib/dictionaries/cif_core.dic
dictionary named 'cif_core.dic' version 2.4.2 from 2011-04-26.

Automatic conversion script
Id: cif_fix_values 2281 2013-09-26 08:29:07Z andrius 
;
_cod_original_sg_symbol_H-M P-1
_cod_database_code 7028676

loop_
_symmetry_equiv_pos_as_xyz
'x, y, z'
'-x, -y, -z'

loop_
_atom_site_label
_atom_site_type_symbol
_atom_site_fract_x
_atom_site_fract_y
_atom_site_fract_z
_atom_site_U_iso_or_equiv
_atom_site_adp_type
_atom_site_occupancy
_atom_site_symmetry_multiplicity
_atom_site_calc_flag
_atom_site_refinement_flags
Cd1 Cd 0.5000 0.5000 0.0000 0.01476(10) Uani 1 2 d S
Cd2 Cd 0.65692(3) -0.278677(16) 1.034721(14) 0.01834(10) Uani 1 1 d .
O3 O 0.4692(3) -0.18015(19) 0.9624(2) 0.0316(6) Uani 1 1 d .
O4 O 0.6742(3) -0.11386(18) 0.95700(19) 0.0285(6) Uani 1 1 d .
O5 O -0.3258(3) 0.61568(19) 0.94734(17) 0.0219(5) Uani 1 1 d .
O6 O -0.1322(3) 0.6886(2) 0.9464(2) 0.0278(6) Uani 1 1 d .
O1 O 0.5235(3) 0.49959(17) 0.14368(15) 0.0181(5) Uani 1 1 d .
O2 O 0.5094(3) 0.64498(19) 0.15702(17) 0.0273(6) Uani 1 1 d .
O7 O 0.6730(4) 0.3812(2) 0.0316(2) 0.0394(8) Uani 1 1 d .
N1 N 0.1625(4) 0.2756(2) 0.8704(2) 0.0230(6) Uani 1 1 d .
H1A H 0.1972 0.2205 0.9024 0.028 Uiso 1 1 calc R
H1B H 0.1049 0.3085 0.8978 0.028 Uiso 1 1 calc R
C12 C 0.3559(4) 0.1643(3) 0.7811(2) 0.0188(7) Uani 1 1 d .
C9 C 0.4787(4) -0.0123(2) 0.8833(2) 0.0180(7) Uani 1 1 d .
C2 C 0.4451(4) 0.5144(2) 0.2911(2) 0.0152(6) Uani 1 1 d .
C15 C -0.1909(4) 0.6278(2) 0.9242(2) 0.0178(7) Uani 1 1 d .
C8 C 0.5467(4) -0.1068(2) 0.9367(2) 0.0171(7) Uani 1 1 d .
C19 C 0.0595(4) 0.4644(2) 0.7708(2) 0.0161(6) Uani 1 1 d .
C27 C 0.1927(4) 0.4420(2) 0.6263(2) 0.0166(6) Uani 1 1 d .
H27A H 0.1559 0.5020 0.5922 0.020 Uiso 1 1 calc R
C6 C 0.3426(4) 0.5328(2) 0.4374(2) 0.0166(6) Uani 1 1 d .
H6A H 0.3089 0.5724 0.4722 0.020 Uiso 1 1 calc R
C22 C 0.2888(4) 0.3915(2) 0.5801(2) 0.0173(7) Uani 1 1 d .
C14 C 0.5612(4) 0.0664(3) 0.8519(3) 0.0256(8) Uani 1 1 d .
H14A H 0.6577 0.0606 0.8647 0.031 Uiso 1 1 calc R
C7 C 0.3938(4) 0.5723(2) 0.3444(2) 0.0168(6) Uani 1 1 d .
H7A H 0.3940 0.6382 0.3173 0.020 Uiso 1 1 calc R
C16 C -0.1052(4) 0.5724(3) 0.8696(2) 0.0188(7) Uani 1 1 d .
C24 C 0.2940(4) 0.2593(3) 0.7273(2) 0.0193(7) Uani 1 1 d .
C5 C 0.3410(4) 0.4338(2) 0.4797(2) 0.0172(7) Uani 1 1 d .
C13 C 0.5004(5) 0.1548(3) 0.8011(3) 0.0277(8) Uani 1 1 d .
H13A H 0.5564 0.2078 0.7804 0.033 Uiso 1 1 calc R
C1 C 0.4963(4) 0.5561(2) 0.1894(2) 0.0151(6) Uani 1 1 d .
C23 C 0.3384(4) 0.3002(3) 0.6321(2) 0.0195(7) Uani 1 1 d .
H23A H 0.4029 0.2656 0.6027 0.023 Uiso 1 1 calc R
C25 C 0.2007(4) 0.3126(2) 0.7716(2) 0.0180(7) Uani 1 1 d .
C3 C 0.4470(4) 0.4166(3) 0.3327(2) 0.0203(7) Uani 1 1 d .
H3A H 0.4828 0.3772 0.2980 0.024 Uiso 1 1 calc R
C10 C 0.3336(4) -0.0030(3) 0.8644(3) 0.0267(8) Uani 1 1 d .
H10A H 0.2771 -0.0558 0.8858 0.032 Uiso 1 1 calc R
C4 C 0.3957(4) 0.3768(3) 0.4257(2) 0.0238(8) Uani 1 1 d .
H4A H 0.3979 0.3109 0.4527 0.029 Uiso 1 1 calc R
C26 C 0.1504(4) 0.4056(2) 0.7213(2) 0.0162(6) Uani 1 1 d .
C17 C 0.0423(4) 0.5581(3) 0.8760(3) 0.0273(8) Uani 1 1 d .
H17A H 0.0875 0.5851 0.9119 0.033 Uiso 1 1 calc R
C11 C 0.2742(4) 0.0845(3) 0.8141(3) 0.0267(8) Uani 1 1 d .
H11A H 0.1774 0.0901 0.8021 0.032 Uiso 1 1 calc R
C21 C -0.1701(5) 0.5384(4) 0.8116(3) 0.0373(11) Uani 1 1 d .
H21A H -0.2691 0.5501 0.8060 0.045 Uiso 1 1 calc R
C20 C -0.0880(4) 0.4861(4) 0.7611(3) 0.0361(10) Uani 1 1 d .
H20A H -0.1324 0.4653 0.7201 0.043 Uiso 1 1 calc R
C18 C 0.1227(4) 0.5028(3) 0.8281(3) 0.0302(9) Uani 1 1 d .
H18A H 0.2215 0.4913 0.8344 0.036 Uiso 1 1 calc R

loop_
_atom_site_aniso_label
_atom_site_aniso_U_11
_atom_site_aniso_U_22
_atom_site_aniso_U_33
_atom_site_aniso_U_23
_atom_site_aniso_U_13
_atom_site_aniso_U_12
Cd1 0.01928(18) 0.01878(18) 0.00987(16) -0.00923(13) -0.00066(12) -0.00297(13)
Cd2 0.03009(16) 0.01404(14) 0.00924(14) -0.00294(10) 0.00394(10) -0.00315(10)
O3 0.0358(16) 0.0132(13) 0.0441(17) -0.0068(12) -0.0025(13) -0.0032(11)
O4 0.0383(16) 0.0119(12) 0.0308(14) 0.0024(10) -0.0096(12) -0.0065(11)
O5 0.0229(13) 0.0269(14) 0.0211(12) -0.0159(10) 0.0093(10) -0.0111(10)
O6 0.0263(14) 0.0291(15) 0.0363(15) -0.0230(12) 0.0062(11) -0.0084(11)
O1 0.0271(13) 0.0224(13) 0.0073(10) -0.0082(9) 0.0006(9) -0.0030(10)
O2 0.0473(17) 0.0201(14) 0.0121(11) -0.0041(10) 0.0109(11) -0.0115(12)
O7 0.0469(19) 0.0450(19) 0.0330(16) -0.0247(14) -0.0110(13) 0.0194(15)
N1 0.0336(17) 0.0236(16) 0.0104(13) -0.0043(11) 0.0035(11) -0.0051(13)
C12 0.0299(19) 0.0175(17) 0.0093(14) -0.0056(13) 0.0020(13) -0.0029(14)
C9 0.0258(18) 0.0158(17) 0.0117(14) -0.0039(13) 0.0011(12) -0.0027(13)
C2 0.0211(16) 0.0200(17) 0.0050(13) -0.0041(12) -0.0006(11) -0.0046(13)
C15 0.0273(18) 0.0172(16) 0.0096(14) -0.0044(12) -0.0025(12) -0.0026(13)
C8 0.0287(18) 0.0084(15) 0.0112(14) 0.0000(12) 0.0035(12) -0.0049(13)
C19 0.0224(17) 0.0167(16) 0.0077(13) -0.0019(12) 0.0005(12) -0.0036(13)
C27 0.0234(17) 0.0154(16) 0.0117(14) -0.0047(12) -0.0012(12) -0.0041(13)
C6 0.0272(17) 0.0137(16) 0.0121(14) -0.0077(12) -0.0017(12) -0.0043(13)
C22 0.0285(17) 0.0163(16) 0.0076(14) -0.0050(12) -0.0005(12) -0.0011(13)
C14 0.030(2) 0.0160(18) 0.0280(18) -0.0011(15) -0.0064(15) -0.0072(15)
C7 0.0241(17) 0.0148(16) 0.0117(14) -0.0034(12) 0.0005(12) -0.0085(13)
C16 0.0207(17) 0.0236(18) 0.0122(14) -0.0047(13) 0.0019(12) -0.0108(14)
C24 0.0259(18) 0.0192(17) 0.0127(15) -0.0042(13) -0.0009(13) -0.0067(14)
C5 0.0268(18) 0.0169(17) 0.0089(14) -0.0058(13) -0.0011(12) -0.0009(13)
C13 0.034(2) 0.0200(19) 0.0263(19) -0.0025(15) -0.0029(16) -0.0066(16)
C1 0.0204(16) 0.0159(16) 0.0077(14) -0.0013(12) -0.0003(11) -0.0047(12)
C23 0.0287(18) 0.0181(17) 0.0121(15) -0.0051(13) -0.0007(13) -0.0042(14)
C25 0.0262(18) 0.0199(17) 0.0078(14) -0.0038(12) 0.0013(12) -0.0070(14)
C3 0.035(2) 0.0164(17) 0.0104(15) -0.0065(13) 0.0005(13) 0.0000(14)
C10 0.029(2) 0.0165(18) 0.0306(19) -0.0029(15) 0.0017(15) -0.0075(15)
C4 0.042(2) 0.0160(17) 0.0137(16) -0.0064(13) 0.0019(14) 0.0003(15)
C26 0.0207(16) 0.0165(16) 0.0130(14) -0.0064(12) -0.0004(12) -0.0037(13)
C17 0.0247(19) 0.034(2) 0.033(2) -0.0227(17) -0.0032(15) -0.0051(16)
C11 0.027(2) 0.025(2) 0.0274(19) -0.0057(16) -0.0054(15) -0.0042(16)
C21 0.0219(19) 0.069(3) 0.040(2) -0.044(2) 0.0021(17) -0.007(2)
C20 0.021(2) 0.065(3) 0.040(2) -0.040(2) 0.0023(16) -0.0090(19)
C18 0.0223(19) 0.039(2) 0.041(2) -0.0275(19) -0.0068(16) -0.0011(16)

loop_
_atom_type_symbol
_atom_type_description
_atom_type_scat_dispersion_real
_atom_type_scat_dispersion_imag
_atom_type_scat_source
C C 0.0181 0.0091 'International Tables Vol C Tables 4.2.6.8 and 6.1.1.4'
H H 0.0000 0.0000 'International Tables Vol C Tables 4.2.6.8 and 6.1.1.4'
Cd Cd 0.1185 4.6533 'International Tables Vol C Tables 4.2.6.8 and 6.1.1.4'
N N 0.0311 0.0180 'International Tables Vol C Tables 4.2.6.8 and 6.1.1.4'
O O 0.0492 0.0322 'International Tables Vol C Tables 4.2.6.8 and 6.1.1.4'

loop_
_geom_angle_atom_site_label_1
_geom_angle_atom_site_label_2
_geom_angle_atom_site_label_3
_geom_angle
_geom_angle_site_symmetry_1
_geom_angle_site_symmetry_3
O1 Cd1 O1 180.0 . 2_665
O1 Cd1 O7 95.76(10) . 2_665
O1 Cd1 O7 84.24(10) 2_665 2_665
O1 Cd1 O7 84.24(10) . .
O1 Cd1 O7 95.76(10) 2_665 .
O7 Cd1 O7 180.0 2_665 .
O1 Cd1 O5 87.12(8) . 1_654
O1 Cd1 O5 92.88(8) 2_665 1_654
O7 Cd1 O5 88.37(12) 2_665 1_654
O7 Cd1 O5 91.63(12) . 1_654
O1 Cd1 O5 92.88(8) . 2_566
O1 Cd1 O5 87.12(8) 2_665 2_566
O7 Cd1 O5 91.63(12) 2_665 2_566
O7 Cd1 O5 88.37(12) . 2_566
O5 Cd1 O5 180.0 1_654 2_566
O2 Cd2 O3 92.21(11) 1_546 .
O2 Cd2 N1 92.57(11) 1_546 2_657
O3 Cd2 N1 138.38(11) . 2_657
O2 Cd2 O6 138.86(10) 1_546 1_645
O3 Cd2 O6 120.89(11) . 1_645
N1 Cd2 O6 78.73(10) 2_657 1_645
O2 Cd2 O5 100.54(9) 1_546 1_645
O3 Cd2 O5 97.38(10) . 1_645
N1 Cd2 O5 122.20(10) 2_657 1_645
O6 Cd2 O5 55.03(8) 1_645 1_645
O2 Cd2 O4 129.72(10) 1_546 .
O3 Cd2 O4 56.38(10) . .
N1 Cd2 O4 90.01(10) 2_657 .
O6 Cd2 O4 90.77(10) 1_645 .
O5 Cd2 O4 119.88(9) 1_645 .
O2 Cd2 C8 112.99(11) 1_546 .
O3 Cd2 C8 28.69(10) . .
N1 Cd2 C8 114.69(11) 2_657 .
O6 Cd2 C8 107.06(10) 1_645 .
O5 Cd2 C8 110.97(10) 1_645 .
O4 Cd2 C8 27.69(10) . .
O2 Cd2 C15 121.03(10) 1_546 1_645
O3 Cd2 C15 112.69(10) . 1_645
N1 Cd2 C15 99.83(11) 2_657 1_645
O6 Cd2 C15 27.25(10) 1_645 1_645
O5 Cd2 C15 27.86(10) 1_645 1_645
O4 Cd2 C15 107.85(10) . 1_645
C8 Cd2 C15 113.01(10) . 1_645
C8 O3 Cd2 91.9(2) . .
C8 O4 Cd2 90.8(2) . .
C15 O5 Cd1 143.6(2) . 1_456
C15 O5 Cd2 92.35(19) . 1_465
Cd1 O5 Cd2 113.28(9) 1_456 1_465
C15 O6 Cd2 93.1(2) . 1_465
C1 O1 Cd1 137.2(2) . .
C1 O2 Cd2 126.2(2) . 1_564
C25 N1 Cd2 115.6(2) . 2_657
C25 N1 H1A 120.0 . .
Cd2 N1 H1A 65.2 2_657 .
C25 N1 H1B 120.0 . .
Cd2 N1 H1B 89.3 2_657 .
H1A N1 H1B 120.0 . .
C11 C12 C13 118.6(3) . .
C11 C12 C24 122.1(3) . .
C13 C12 C24 119.3(3) . .
C14 C9 C10 119.6(3) . .
C14 C9 C8 119.3(3) . .
C10 C9 C8 121.1(3) . .
C3 C2 C7 119.1(3) . .
C3 C2 C1 119.6(3) . .
C7 C2 C1 121.3(3) . .
O6 C15 O5 119.2(3) . .
O6 C15 C16 120.2(3) . .
O5 C15 C16 120.6(3) . .
O6 C15 Cd2 59.66(18) . 1_465
O5 C15 Cd2 59.79(17) . 1_465
C16 C15 Cd2 176.4(2) . 1_465
O4 C8 O3 120.9(3) . .
O4 C8 C9 120.8(3) . .
O3 C8 C9 118.3(3) . .
O4 C8 Cd2 61.51(17) . .
O3 C8 Cd2 59.38(18) . .
C9 C8 Cd2 177.5(3) . .
C20 C19 C18 117.0(3) . .
C20 C19 C26 123.3(3) . .
C18 C19 C26 119.7(3) . .
C26 C27 C22 122.2(3) . .
C26 C27 H27A 118.9 . .
C22 C27 H27A 118.9 . .
C7 C6 C5 120.8(3) . .
C7 C6 H6A 119.6 . .
C5 C6 H6A 119.6 . .
C23 C22 C27 117.7(3) . .
C23 C22 C5 120.6(3) . .
C27 C22 C5 121.7(3) . .
C9 C14 C13 120.1(4) . .
C9 C14 H14A 119.9 . .
C13 C14 H14A 119.9 . .
C6 C7 C2 120.6(3) . .
C6 C7 H7A 119.7 . .
C2 C7 H7A 119.7 . .
C21 C16 C17 120.4(4) . .
C21 C16 C15 120.8(3) . .
C17 C16 C15 118.8(3) . .
C25 C24 C23 118.8(3) . .
C25 C24 C12 120.9(3) . .
C23 C24 C12 120.1(3) . .
C6 C5 C4 117.8(3) . .
C6 C5 C22 120.7(3) . .
C4 C5 C22 121.4(3) . .
C14 C13 C12 120.5(4) . .
C14 C13 H13A 119.8 . .
C12 C13 H13A 119.8 . .
O1 C1 O2 125.3(3) . .
O1 C1 C2 117.2(3) . .
O2 C1 C2 117.5(3) . .
C22 C23 C24 121.9(3) . .
C22 C23 H23A 119.0 . .
C24 C23 H23A 119.0 . .
C24 C25 C26 120.6(3) . .
C24 C25 N1 120.0(3) . .
C26 C25 N1 119.2(3) . .
C2 C3 C4 120.4(3) . .
C2 C3 H3A 119.8 . .
C4 C3 H3A 119.8 . .
C11 C10 C9 119.9(3) . .
C11 C10 H10A 120.0 . .
C9 C10 H10A 120.0 . .
C3 C4 C5 121.3(3) . .
C3 C4 H4A 119.4 . .
C5 C4 H4A 119.4 . .
C27 C26 C25 118.7(3) . .
C27 C26 C19 121.2(3) . .
C25 C26 C19 120.1(3) . .
C18 C17 C16 119.2(3) . .
C18 C17 H17A 120.4 . .
C16 C17 H17A 120.4 . .
C10 C11 C12 121.2(4) . .
C10 C11 H11A 119.4 . .
C12 C11 H11A 119.4 . .
C16 C21 C20 120.0(4) . .
C16 C21 H21A 120.0 . .
C20 C21 H21A 120.0 . .
C21 C20 C19 121.3(4) . .
C21 C20 H20A 119.4 . .
C19 C20 H20A 119.4 . .
C17 C18 C19 121.9(4) . .
C17 C18 H18A 119.1 . .
C19 C18 H18A 119.1 . .

loop_
_geom_bond_atom_site_label_1
_geom_bond_atom_site_label_2
_geom_bond_distance
_geom_bond_site_symmetry_2
Cd1 O1 2.219(2) .
Cd1 O1 2.219(2) 2_665
Cd1 O7 2.251(3) 2_665
Cd1 O7 2.251(3) .
Cd1 O5 2.349(2) 1_654
Cd1 O5 2.349(2) 2_566
Cd2 O2 2.219(3) 1_546
Cd2 O3 2.309(3) .
Cd2 N1 2.348(3) 2_657
Cd2 O6 2.358(3) 1_645
Cd2 O5 2.360(2) 1_645
Cd2 O4 2.357(2) .
Cd2 C8 2.681(3) .
Cd2 C15 2.728(3) 1_645
O3 C8 1.288(4) .
O4 C8 1.246(5) .
O5 C15 1.276(4) .
O5 Cd1 2.349(2) 1_456
O5 Cd2 2.360(2) 1_465
O6 C15 1.251(4) .
O6 Cd2 2.358(3) 1_465
O1 C1 1.253(4) .
O2 C1 1.263(4) .
O2 Cd2 2.219(2) 1_564
N1 C25 1.433(4) .
N1 Cd2 2.348(3) 2_657
N1 H1A 0.8600 .
N1 H1B 0.8600 .
C12 C11 1.386(5) .
C12 C13 1.396(5) .
C12 C24 1.484(5) .
C9 C14 1.376(5) .
C9 C10 1.398(5) .
C9 C8 1.498(5) .
C2 C3 1.383(5) .
C2 C7 1.391(5) .
C2 C1 1.500(4) .
C15 C16 1.482(5) .
C15 Cd2 2.728(3) 1_465
C19 C20 1.395(5) .
C19 C18 1.392(5) .
C19 C26 1.488(5) .
C27 C26 1.387(4) .
C27 C22 1.397(5) .
C27 H27A 0.9300 .
C6 C7 1.385(4) .
C6 C5 1.401(5) .
C6 H6A 0.9300 .
C22 C23 1.395(5) .
C22 C5 1.486(4) .
C14 C13 1.395(5) .
C14 H14A 0.9300 .
C7 H7A 0.9300 .
C16 C21 1.367(5) .
C16 C17 1.380(5) .
C24 C25 1.393(5) .
C24 C23 1.400(5) .
C5 C4 1.395(5) .
C13 H13A 0.9300 .
C23 H23A 0.9300 .
C25 C26 1.411(5) .
C3 C4 1.386(5) .
C3 H3A 0.9300 .
C10 C11 1.377(5) .
C10 H10A 0.9300 .
C4 H4A 0.9300 .
C17 C18 1.391(6) .
C17 H17A 0.9300 .
C11 H11A 0.9300 .
C21 C20 1.393(6) .
C21 H21A 0.9300 .
C20 H20A 0.9300 .
C18 H18A 0.9300 .
